data_7216320
loop_
_publ_author_name
'Hu, Chunhua'
'Li, Qi'
'Englert, Ulli'

_publ_section_title
;
 Structural trends in one and two dimensional coordination polymers of
 cadmium(ii) with halide bridges and pyridine-type ligands
;
_journal_issue 94
_journal_name_full CrystEngComm
_journal_page_first 519
_journal_paper_doi 10.1039/b314522k
_journal_volume 5
_journal_year 2003
_chemical_formula_sum 'C10 H8 Br2 Cd Cl2 N2'
_chemical_formula_weight 499.30
_chemical_name_common
;catena-(bis(mu-bromo)-bis(3-chloropyridine)-cadmium(ii))
(Compound 5)
;
_chemical_name_systematic
;
catena-[bis(\m-bromo)-bis(3-chloropyridine)-cadmium(ii)] (Compound 5)
;
_space_group_IT_number 14
_symmetry_cell_setting monoclinic
_symmetry_space_group_name_Hall '-P 2ybc'
_symmetry_space_group_name_H-M 'P 1 21/c 1'
_atom_sites_solution_hydrogens geom
_atom_sites_solution_primary direct
_atom_sites_solution_secondary difmap
_audit_creation_date 30-OCT-03
_audit_creation_method SHELXTL
_audit_update_record
;
?
;
_cell_angle_alpha 90.00
_cell_angle_beta 90.895(7)
_cell_angle_gamma 90.00
_cell_formula_units_Z 2
_cell_length_a 3.9079(10)
_cell_length_b 14.392(4)
_cell_length_c 12.238(3)
_cell_measurement_reflns_used 5848
_cell_measurement_temperature 293(2)
_cell_measurement_theta_max 28.38
_cell_measurement_theta_min 2.18
_cell_volume 688.2(3)
_computing_cell_refinement 'SMART (Bruker, 2001)'
_computing_data_collection 'SMART (Bruker, 2001)'
_computing_data_reduction 'SAINT+ (Bruker, 1999)'
_computing_molecular_graphics 'PLATON (Spek, 2003)'
_computing_publication_material 'SHELXTL (Sheldrick, 1998)'
_computing_structure_refinement 'SHELXTL (Sheldrick, 1998)'
_computing_structure_solution 'SHELXTL (Sheldrick, 1998)'
_diffrn_ambient_temperature 293(2)
_diffrn_measured_fraction_theta_full 0.988
_diffrn_measured_fraction_theta_max 0.988
_diffrn_measurement_device_type 'Bruker SMART APEX CCD diffractometer'
_diffrn_measurement_method 'omega scans'
_diffrn_radiation_monochromator graphite
_diffrn_radiation_source 'fine-focus sealed tube'
_diffrn_radiation_type MoK\a
_diffrn_radiation_wavelength 0.71073
_diffrn_reflns_av_R_equivalents 0.0658
_diffrn_reflns_av_sigmaI/netI 0.0683
_diffrn_reflns_limit_h_max 5
_diffrn_reflns_limit_h_min -5
_diffrn_reflns_limit_k_max 19
_diffrn_reflns_limit_k_min -19
_diffrn_reflns_limit_l_max 16
_diffrn_reflns_limit_l_min -16
_diffrn_reflns_number 5848
_diffrn_reflns_theta_full 28.38
_diffrn_reflns_theta_max 28.38
_diffrn_reflns_theta_min 2.18
_diffrn_standards_decay_% 0
_exptl_absorpt_coefficient_mu 7.758
_exptl_absorpt_correction_T_max 1.000000
_exptl_absorpt_correction_T_min 0.746572
_exptl_absorpt_correction_type empirical
_exptl_absorpt_process_details 'SADABS (1996)'
_exptl_crystal_colour colourless
_exptl_crystal_density_diffrn 2.409
_exptl_crystal_density_method 'not measured'
_exptl_crystal_description needle
_exptl_crystal_F_000 468
_exptl_crystal_size_max 0.47
_exptl_crystal_size_mid 0.03
_exptl_crystal_size_min 0.02
_refine_diff_density_max 0.847
_refine_diff_density_min -0.815
_refine_diff_density_rms 0.158
_refine_ls_extinction_method none
_refine_ls_goodness_of_fit_ref 1.085
_refine_ls_hydrogen_treatment constr
_refine_ls_matrix_type full
_refine_ls_number_parameters 79
_refine_ls_number_reflns 1707
_refine_ls_number_restraints 0
_refine_ls_restrained_S_all 1.085
_refine_ls_R_factor_all 0.0725
_refine_ls_R_factor_gt 0.0509
_refine_ls_shift/su_max 0.000
_refine_ls_shift/su_mean 0.000
_refine_ls_structure_factor_coef Fsqd
_refine_ls_weighting_details 'calc w=1/[\s^2^(Fo^2^)+(0.0107P)^2^+1.1635P] where P=(Fo^2^+2Fc^2^)/3'
_refine_ls_weighting_scheme calc
_refine_ls_wR_factor_gt 0.0817
_refine_ls_wR_factor_ref 0.0877
_reflns_number_gt 1328
_reflns_number_total 1707
_reflns_threshold_expression >2sigma(I)
_cod_data_source_file b314522k.txt
_cod_data_source_block hc168
_cod_original_sg_symbol_H-M P21/c
_cod_database_code 7216320

loop_
_symmetry_equiv_pos_as_xyz
'x, y, z'
'-x, y+1/2, -z+1/2'
'-x, -y, -z'
'x, -y-1/2, z-1/2'

loop_
_atom_site_label
_atom_site_type_symbol
_atom_site_fract_x
_atom_site_fract_y
_atom_site_fract_z
_atom_site_U_iso_or_equiv
_atom_site_adp_type
_atom_site_occupancy
_atom_site_symmetry_multiplicity
_atom_site_calc_flag
_atom_site_refinement_flags
Cd Cd 0.0000 0.0000 0.0000 0.03125(19) Uani 1 2 d S
Br Br -0.51116(17) -0.02977(4) -0.15520(5) 0.03400(19) Uani 1 1 d .
Cl Cl 0.3029(6) 0.39368(13) 0.09919(18) 0.0626(6) Uani 1 1 d .
N N 0.0110(14) 0.1619(4) -0.0436(4) 0.0363(13) Uani 1 1 d .
C1 C 0.1309(18) 0.2243(4) 0.0252(5) 0.0369(16) Uani 1 1 d .
H1 H 0.2152 0.2036 0.0970 0.048 Uiso 1 1 calc R
C2 C 0.1432(18) 0.3182(5) 0.0007(6) 0.0407(17) Uani 1 1 d .
C3 C 0.025(2) 0.3483(5) -0.0998(6) 0.050(2) Uani 1 1 d .
H3 H 0.0272 0.4143 -0.1193 0.065 Uiso 1 1 calc R
C4 C -0.095(2) 0.2837(5) -0.1704(6) 0.0471(19) Uani 1 1 d .
H4 H -0.1813 0.3030 -0.2425 0.061 Uiso 1 1 calc R
C5 C -0.0990(18) 0.1915(5) -0.1427(5) 0.0404(17) Uani 1 1 d .
H5 H -0.1834 0.1460 -0.1962 0.052 Uiso 1 1 calc R

loop_
_atom_site_aniso_label
_atom_site_aniso_U_11
_atom_site_aniso_U_22
_atom_site_aniso_U_33
_atom_site_aniso_U_23
_atom_site_aniso_U_13
_atom_site_aniso_U_12
Cd 0.0292(4) 0.0278(3) 0.0366(4) 0.0003(3) -0.0048(3) -0.0002(3)
Br 0.0316(4) 0.0389(4) 0.0313(3) -0.0032(3) -0.0052(3) 0.0005(3)
Cl 0.0727(16) 0.0427(11) 0.0721(14) -0.0147(10) -0.0072(12) -0.0056(10)
N 0.037(3) 0.038(3) 0.033(3) 0.004(2) 0.000(3) 0.006(3)
C1 0.034(4) 0.041(4) 0.035(4) 0.006(3) 0.000(3) 0.003(3)
C2 0.036(4) 0.035(4) 0.051(4) -0.007(3) 0.000(3) -0.003(3)
C3 0.055(5) 0.033(4) 0.061(5) 0.015(4) 0.007(4) 0.009(4)
C4 0.060(5) 0.049(5) 0.033(4) 0.008(3) -0.001(4) 0.003(4)
C5 0.044(5) 0.042(4) 0.035(4) 0.000(3) -0.005(3) 0.000(3)

loop_
_atom_type_symbol
_atom_type_description
_atom_type_scat_dispersion_real
_atom_type_scat_dispersion_imag
_atom_type_scat_source
C C 0.0033 0.0016 'International Tables Vol C Tables 4.2.6.8 and 6.1.1.4'
H H 0.0000 0.0000 'International Tables Vol C Tables 4.2.6.8 and 6.1.1.4'
N N 0.0061 0.0033 'International Tables Vol C Tables 4.2.6.8 and 6.1.1.4'
Cl Cl 0.1484 0.1585 'International Tables Vol C Tables 4.2.6.8 and 6.1.1.4'
Cd Cd -0.8075 1.2024 'International Tables Vol C Tables 4.2.6.8 and 6.1.1.4'
Br Br -0.2901 2.4595 'International Tables Vol C Tables 4.2.6.8 and 6.1.1.4'

loop_
_geom_angle_atom_site_label_1
_geom_angle_atom_site_label_2
_geom_angle_atom_site_label_3
_geom_angle
_geom_angle_site_symmetry_1
_geom_angle_site_symmetry_3
N Cd N 180.0 . 3
N Cd Br 90.99(13) . 3_455
N Cd Br 89.01(13) 3 3_455
N Cd Br 89.01(13) . 1_655
N Cd Br 90.99(13) 3 1_655
Br Cd Br 180.0 3_455 1_655
N Cd Br 89.25(13) . 3
N Cd Br 90.75(13) 3 3
Br Cd Br 90.21(3) 3_455 3
Br Cd Br 89.79(3) 1_655 3
N Cd Br 90.75(13) . .
N Cd Br 89.25(13) 3 .
Br Cd Br 89.79(3) 3_455 .
Br Cd Br 90.21(3) 1_655 .
Br Cd Br 180.000(19) 3 .
Cd Br Cd 90.21(3) 1_455 .
C1 N C5 117.7(6) . .
C1 N Cd 122.1(4) . .
C5 N Cd 120.1(4) . .
N C1 C2 122.8(6) . .
N C1 H1 118.6 . .
C2 C1 H1 118.6 . .
C3 C2 C1 119.2(6) . .
C3 C2 Cl 122.5(5) . .
C1 C2 Cl 118.3(6) . .
C4 C3 C2 117.7(6) . .
C4 C3 H3 121.2 . .
C2 C3 H3 121.2 . .
C3 C4 C5 121.0(7) . .
C3 C4 H4 119.5 . .
C5 C4 H4 119.5 . .
N C5 C4 121.6(6) . .
N C5 H5 119.2 . .
C4 C5 H5 119.2 . .

loop_
_geom_bond_atom_site_label_1
_geom_bond_atom_site_label_2
_geom_bond_distance
_geom_bond_site_symmetry_2
Cd N 2.391(5) .
Cd N 2.391(5) 3
Cd Br 2.7484(8) 3_455
Cd Br 2.7484(8) 1_655
Cd Br 2.7682(8) 3
Cd Br 2.7682(8) .
Br Cd 2.7484(8) 1_455
Cl C2 1.732(7) .
N C1 1.313(8) .
N C5 1.350(8) .
C1 C2 1.386(9) .
C1 H1 0.9800 .
C2 C3 1.377(9) .
C3 C4 1.347(10) .
C3 H3 0.9800 .
C4 C5 1.369(9) .
C4 H4 0.9800 .
C5 H5 0.9800 .
